data_7005356
loop_
_publ_author_name
'Franken, Andreas'
'Hodson, Bruce E.'
'McGrath, Thomas D.'
'Stone, F Gordon A'

_publ_section_title
;
 Synthesis and reactivity of fluorinated ferracarborane anions.
;
_journal_issue 22
_journal_name_full 'Dalton transactions (Cambridge, England : 2003)'
_journal_page_first 2254
_journal_page_last 2262
_journal_paper_doi 10.1039/b701219e
_journal_year 2007
_chemical_formula_sum 'C6 H5 B7 F3 Fe2 N O6'
_chemical_formula_weight 431.48
_chemical_name_systematic
;
?
;
_space_group_IT_number 14
_symmetry_cell_setting monoclinic
_symmetry_space_group_name_Hall '-P 2yn'
_symmetry_space_group_name_H-M 'P 1 21/n 1'
_atom_sites_solution_hydrogens geom
_atom_sites_solution_primary direct
_atom_sites_solution_secondary difmap
_audit_creation_method SHELXL-97
_cell_angle_alpha 90.00
_cell_angle_beta 105.357(2)
_cell_angle_gamma 90.00
_cell_formula_units_Z 8
_cell_length_a 7.7205(4)
_cell_length_b 30.2753(13)
_cell_length_c 13.3901(6)
_cell_measurement_reflns_used 5082
_cell_measurement_temperature 110(2)
_cell_measurement_theta_max 26.21
_cell_measurement_theta_min 2.56
_cell_volume 3018.1(2)
_computing_cell_refinement 'Bruker APEX2 (Bruker, 2003)'
_computing_data_collection 'Bruker APEX2 (Bruker, 2003)'
_computing_data_reduction 'Bruker APEX2 (Bruker, 2003)'
_computing_molecular_graphics 'Bruker SHELXTL (Bruker, 2001)'
_computing_publication_material 'Bruker SHELXTL (Bruker, 2001)'
_computing_structure_refinement 'Bruker SHELXTL (Bruker, 2001)'
_computing_structure_solution 'Bruker SHELXTL (Bruker, 2001)'
_diffrn_ambient_temperature 110(2)
_diffrn_measured_fraction_theta_full 0.997
_diffrn_measured_fraction_theta_max 0.997
_diffrn_measurement_device_type 'Bruker-Nonius X-8 Apex CCD area detector'
_diffrn_measurement_method 'phi and omega scans'
_diffrn_radiation_monochromator graphite
_diffrn_radiation_source 'fine-focus sealed tube'
_diffrn_radiation_type MoK\a
_diffrn_radiation_wavelength 0.71073
_diffrn_reflns_av_R_equivalents 0.0609
_diffrn_reflns_av_sigmaI/netI 0.0397
_diffrn_reflns_limit_h_max 9
_diffrn_reflns_limit_h_min -10
_diffrn_reflns_limit_k_max 39
_diffrn_reflns_limit_k_min -39
_diffrn_reflns_limit_l_max 17
_diffrn_reflns_limit_l_min -17
_diffrn_reflns_number 49068
_diffrn_reflns_theta_full 27.49
_diffrn_reflns_theta_max 27.49
_diffrn_reflns_theta_min 1.71
_exptl_absorpt_coefficient_mu 1.979
_exptl_absorpt_correction_T_max 0.8236
_exptl_absorpt_correction_T_min 0.6610
_exptl_absorpt_correction_type multi-scan
_exptl_absorpt_process_details 'SADABS (Bruker, 2003)'
_exptl_crystal_colour red
_exptl_crystal_density_diffrn 1.899
_exptl_crystal_density_method 'not measured'
_exptl_crystal_description irregular
_exptl_crystal_F_000 1680
_exptl_crystal_size_max 0.23
_exptl_crystal_size_mid 0.19
_exptl_crystal_size_min 0.10
_refine_diff_density_max 0.488
_refine_diff_density_min -0.307
_refine_diff_density_rms 0.084
_refine_ls_extinction_method none
_refine_ls_goodness_of_fit_ref 1.043
_refine_ls_hydrogen_treatment constr
_refine_ls_matrix_type full
_refine_ls_number_parameters 451
_refine_ls_number_reflns 6900
_refine_ls_number_restraints 0
_refine_ls_restrained_S_all 1.043
_refine_ls_R_factor_all 0.0429
_refine_ls_R_factor_gt 0.0308
_refine_ls_shift/su_max 0.003
_refine_ls_shift/su_mean 0.000
_refine_ls_structure_factor_coef Fsqd
_refine_ls_weighting_details 'calc w=1/[\s^2^(Fo^2^)+(0.0300P)^2^+1.2791P] where P=(Fo^2^+2Fc^2^)/3'
_refine_ls_weighting_scheme calc
_refine_ls_wR_factor_gt 0.0656
_refine_ls_wR_factor_ref 0.0717
_reflns_number_gt 5725
_reflns_number_total 6900
_reflns_threshold_expression >2sigma(I)
_cod_data_source_file b701219e.txt
_cod_data_source_block 7
_cod_depositor_comments
;
The following automatic conversions were performed:
'_symmetry_cell_setting' value 'Monoclinic' changed to 'monoclinic'
according to '/home/saulius/struct/CIF-dictionaries/cif_core.dic'
dictionary named 'cif_core.dic' version 2.4.1 from 2010-06-29.

Automatic conversion script
Id: cif_fix_enum 1527 2010-12-29 10:47:43Z saulius 
;
_cod_original_sg_symbol_H-M 'P2(1)/n '
_cod_database_code 7005356

loop_
_symmetry_equiv_pos_as_xyz
'x, y, z'
'-x+1/2, y+1/2, -z+1/2'
'-x, -y, -z'
'x-1/2, -y-1/2, z-1/2'

loop_
_atom_site_label
_atom_site_type_symbol
_atom_site_fract_x
_atom_site_fract_y
_atom_site_fract_z
_atom_site_U_iso_or_equiv
_atom_site_adp_type
_atom_site_occupancy
_atom_site_symmetry_multiplicity
_atom_site_calc_flag
_atom_site_refinement_flags
_atom_site_disorder_assembly
_atom_site_disorder_group
Fe6 Fe 0.97237(4) 0.182410(10) 0.22345(2) 0.01272(8) Uani 1 1 d . . .
Fe6A Fe 0.84532(4) 0.406059(10) 0.28088(2) 0.01235(8) Uani 1 1 d . . .
Fe1A Fe 0.66691(4) 0.476869(10) 0.27552(2) 0.01255(8) Uani 1 1 d . . .
Fe10 Fe 0.86595(4) 0.155766(10) 0.37734(2) 0.01283(8) Uani 1 1 d . . .
C103 C 0.8027(3) 0.18557(8) 0.48288(18) 0.0188(5) Uani 1 1 d . . .
N101 N 1.0836(3) 0.14502(7) 0.43326(15) 0.0199(4) Uani 1 1 d . . .
O103 O 0.7631(3) 0.20320(6) 0.54708(13) 0.0284(4) Uani 1 1 d . . .
O101 O 1.2323(2) 0.13716(7) 0.47440(14) 0.0316(5) Uani 1 1 d . . .
O61 O 1.0846(2) 0.21093(6) 0.04108(13) 0.0249(4) Uani 1 1 d . . .
C61 C 1.0426(3) 0.20022(8) 0.11248(19) 0.0183(5) Uani 1 1 d . . .
C1 C 0.5751(3) 0.20518(7) 0.08920(17) 0.0168(5) Uani 1 1 d . . .
H1 H 0.4907 0.2180 0.0134 0.020 Uiso 1 1 calc R . .
F7 F 0.82162(17) 0.25446(4) 0.35452(10) 0.0174(3) Uani 1 1 d . . .
F8 F 0.48007(17) 0.16335(4) 0.33728(10) 0.0181(3) Uani 1 1 d . . .
B5 B 0.5323(4) 0.16272(9) 0.1483(2) 0.0154(5) Uani 1 1 d . . .
H5 H 0.4094 0.1420 0.1174 0.019 Uiso 1 1 calc R . .
B3 B 0.7567(4) 0.22852(9) 0.1544(2) 0.0158(5) Uani 1 1 d . . .
H3 H 0.8061 0.2602 0.1289 0.019 Uiso 1 1 calc R . .
B4 B 0.5567(4) 0.21853(8) 0.2003(2) 0.0159(5) Uani 1 1 d . . .
H4 H 0.4529 0.2426 0.2110 0.019 Uiso 1 1 calc R . .
B2 B 0.7314(3) 0.16929(8) 0.0994(2) 0.0152(5) Uani 1 1 d . . .
H2 H 0.7609 0.1538 0.0297 0.018 Uiso 1 1 calc R . .
B7 B 0.7843(3) 0.21756(8) 0.29210(19) 0.0139(5) Uani 1 1 d . . .
B8 B 0.6094(3) 0.17160(8) 0.2866(2) 0.0145(5) Uani 1 1 d . . .
B7A B 0.5768(4) 0.41758(9) 0.1816(2) 0.0157(5) Uani 1 1 d . . .
F7A F 0.53333(18) 0.42567(4) 0.07716(10) 0.0203(3) Uani 1 1 d . . .
F8A F 0.30063(17) 0.45845(4) 0.27989(10) 0.0194(3) Uani 1 1 d . . .
B8A B 0.4550(4) 0.43541(8) 0.2830(2) 0.0148(5) Uani 1 1 d . . .
C1A C 0.5182(3) 0.34495(7) 0.29622(18) 0.0181(5) Uani 1 1 d . . .
H1A H 0.4717 0.3102 0.3020 0.022 Uiso 1 1 calc R . .
C62A C 0.9177(3) 0.42850(8) 0.17218(18) 0.0181(5) Uani 1 1 d . . .
B3A B 0.6299(3) 0.36017(9) 0.2172(2) 0.0164(5) Uani 1 1 d . . .
H3A H 0.6626 0.3367 0.1601 0.020 Uiso 1 1 calc R . .
B2A B 0.7048(4) 0.36413(9) 0.3653(2) 0.0171(5) Uani 1 1 d . . .
H2A H 0.7979 0.3439 0.4267 0.020 Uiso 1 1 calc R . .
B4A B 0.4105(4) 0.38206(9) 0.2223(2) 0.0182(6) Uani 1 1 d . . .
H4A H 0.2741 0.3759 0.1689 0.022 Uiso 1 1 calc R . .
B9A B 0.6784(3) 0.42322(8) 0.38602(19) 0.0137(5) Uani 1 1 d . . .
F9A F 0.74185(18) 0.43658(4) 0.48636(10) 0.0203(3) Uani 1 1 d . . .
N10A N 0.8630(3) 0.50313(6) 0.28326(17) 0.0221(5) Uani 1 1 d . . .
O10A O 0.9951(2) 0.52246(6) 0.28981(17) 0.0341(5) Uani 1 1 d . . .
O62A O 0.9582(2) 0.44168(6) 0.10276(14) 0.0273(4) Uani 1 1 d . . .
O63A O 1.1199(2) 0.44220(6) 0.45813(14) 0.0304(4) Uani 1 1 d . . .
C63A C 1.0191(3) 0.42860(8) 0.38760(19) 0.0192(5) Uani 1 1 d . . .
C62 C 1.1389(3) 0.21653(7) 0.31174(18) 0.0169(5) Uani 1 1 d . . .
O62 O 1.2380(2) 0.23853(6) 0.36762(14) 0.0246(4) Uani 1 1 d . . .
O102 O 0.6920(2) 0.07197(6) 0.41660(13) 0.0256(4) Uani 1 1 d . . .
C102 C 0.7596(3) 0.10359(8) 0.40243(17) 0.0179(5) Uani 1 1 d . . .
C11A C 0.5878(3) 0.51036(7) 0.36949(18) 0.0167(5) Uani 1 1 d . . .
B5A B 0.4810(4) 0.38578(9) 0.3617(2) 0.0184(6) Uani 1 1 d . . .
H5A H 0.4018 0.3826 0.4204 0.022 Uiso 1 1 calc R . .
C12A C 0.5148(3) 0.50467(8) 0.16496(19) 0.0207(5) Uani 1 1 d . . .
O11A O 0.5366(2) 0.53151(6) 0.42504(13) 0.0236(4) Uani 1 1 d . . .
O12A O 0.4175(3) 0.52240(6) 0.09879(15) 0.0347(5) Uani 1 1 d . . .
O61A O 1.0502(2) 0.32478(6) 0.27993(16) 0.0305(4) Uani 1 1 d . . .
C61A C 0.9708(3) 0.35629(8) 0.28018(19) 0.0202(5) Uani 1 1 d . . .
C63 C 1.1027(3) 0.13169(8) 0.23167(18) 0.0174(5) Uani 1 1 d . . .
O63 O 1.1779(2) 0.09936(6) 0.23540(14) 0.0255(4) Uani 1 1 d . . .
B9 B 0.7503(3) 0.13679(8) 0.2159(2) 0.0143(5) Uani 1 1 d . . .
F9 F 0.75570(17) 0.09190(4) 0.20108(10) 0.0177(3) Uani 1 1 d . . .

loop_
_atom_site_aniso_label
_atom_site_aniso_U_11
_atom_site_aniso_U_22
_atom_site_aniso_U_33
_atom_site_aniso_U_23
_atom_site_aniso_U_13
_atom_site_aniso_U_12
Fe6 0.01298(17) 0.00975(16) 0.01594(16) -0.00060(12) 0.00471(13) -0.00057(12)
Fe6A 0.01188(16) 0.01089(16) 0.01463(16) -0.00046(12) 0.00411(13) 0.00056(12)
Fe1A 0.01351(17) 0.00932(16) 0.01530(16) -0.00007(12) 0.00463(13) -0.00007(12)
Fe10 0.01336(17) 0.01084(16) 0.01357(16) 0.00085(12) 0.00233(13) 0.00067(12)
C103 0.0218(13) 0.0145(12) 0.0173(12) 0.0038(9) 0.0001(10) 0.0007(9)
N101 0.0195(11) 0.0226(11) 0.0176(10) 0.0060(8) 0.0051(9) 0.0010(8)
O103 0.0422(12) 0.0246(10) 0.0191(9) -0.0029(8) 0.0091(8) 0.0083(8)
O101 0.0177(10) 0.0480(12) 0.0277(10) 0.0169(9) 0.0034(8) 0.0051(8)
O61 0.0283(10) 0.0250(10) 0.0260(10) 0.0022(8) 0.0150(8) -0.0030(8)
C61 0.0167(12) 0.0136(11) 0.0244(13) -0.0038(10) 0.0053(10) 0.0002(9)
C1 0.0186(12) 0.0157(12) 0.0156(11) 0.0005(9) 0.0038(10) 0.0003(9)
F7 0.0213(7) 0.0109(6) 0.0191(7) -0.0035(5) 0.0036(6) -0.0005(5)
F8 0.0147(7) 0.0216(7) 0.0194(7) 0.0028(5) 0.0071(6) 0.0011(5)
B5 0.0147(13) 0.0156(13) 0.0166(13) -0.0019(10) 0.0052(10) -0.0007(10)
B3 0.0180(13) 0.0141(13) 0.0150(12) -0.0010(10) 0.0038(10) 0.0015(10)
B4 0.0157(13) 0.0134(13) 0.0170(13) -0.0010(10) 0.0018(10) 0.0020(10)
B2 0.0150(13) 0.0140(13) 0.0169(13) -0.0019(10) 0.0046(10) -0.0024(10)
B7 0.0135(13) 0.0117(12) 0.0160(12) 0.0002(10) 0.0031(10) -0.0003(10)
B8 0.0127(12) 0.0125(12) 0.0169(13) -0.0014(10) 0.0018(10) 0.0008(10)
B7A 0.0152(13) 0.0151(13) 0.0164(12) -0.0016(10) 0.0033(10) -0.0003(10)
F7A 0.0237(7) 0.0217(7) 0.0133(6) -0.0009(5) 0.0011(6) 0.0014(6)
F8A 0.0138(7) 0.0159(7) 0.0292(8) -0.0009(6) 0.0067(6) 0.0021(5)
B8A 0.0146(13) 0.0125(12) 0.0172(12) 0.0009(10) 0.0040(10) 0.0001(10)
C1A 0.0179(12) 0.0122(11) 0.0254(13) 0.0002(9) 0.0079(10) -0.0022(9)
C62A 0.0155(12) 0.0173(12) 0.0212(12) -0.0032(10) 0.0046(10) -0.0010(9)
B3A 0.0152(13) 0.0140(13) 0.0193(13) -0.0023(10) 0.0032(11) -0.0003(10)
B2A 0.0208(14) 0.0138(13) 0.0187(13) 0.0019(10) 0.0088(11) 0.0021(10)
B4A 0.0172(14) 0.0131(13) 0.0249(14) -0.0029(11) 0.0066(11) -0.0035(10)
B9A 0.0142(13) 0.0125(12) 0.0148(12) -0.0002(10) 0.0046(10) 0.0010(10)
F9A 0.0248(8) 0.0216(7) 0.0140(6) -0.0018(5) 0.0043(6) 0.0038(6)
N10A 0.0215(11) 0.0099(10) 0.0374(13) 0.0011(9) 0.0122(10) 0.0031(8)
O10A 0.0202(10) 0.0162(9) 0.0688(15) 0.0013(9) 0.0170(10) -0.0035(7)
O62A 0.0260(10) 0.0349(11) 0.0240(10) 0.0028(8) 0.0118(8) -0.0038(8)
O63A 0.0201(9) 0.0407(12) 0.0259(10) -0.0055(8) -0.0018(8) -0.0026(8)
C63A 0.0175(12) 0.0173(12) 0.0238(13) 0.0004(10) 0.0075(10) 0.0031(10)
C62 0.0173(12) 0.0136(11) 0.0219(12) 0.0014(9) 0.0087(10) 0.0039(9)
O62 0.0199(9) 0.0205(9) 0.0309(10) -0.0067(8) 0.0022(8) -0.0037(7)
O102 0.0284(10) 0.0189(9) 0.0278(10) 0.0032(7) 0.0045(8) -0.0056(8)
C102 0.0186(12) 0.0189(13) 0.0144(11) -0.0019(9) 0.0012(9) 0.0022(10)
C11A 0.0153(12) 0.0122(11) 0.0214(12) 0.0013(9) 0.0027(10) -0.0017(9)
B5A 0.0195(14) 0.0127(13) 0.0251(14) 0.0021(11) 0.0099(12) 0.0012(10)
C12A 0.0268(14) 0.0133(12) 0.0227(13) 0.0025(10) 0.0079(11) 0.0004(10)
O11A 0.0258(10) 0.0197(9) 0.0280(10) -0.0053(7) 0.0120(8) -0.0002(7)
O12A 0.0412(12) 0.0306(11) 0.0293(10) 0.0134(9) 0.0038(9) 0.0067(9)
O61A 0.0243(10) 0.0157(9) 0.0546(13) 0.0009(8) 0.0156(9) 0.0044(8)
C61A 0.0160(12) 0.0187(13) 0.0275(13) 0.0023(10) 0.0082(10) -0.0027(10)
C63 0.0166(12) 0.0173(12) 0.0199(12) 0.0002(9) 0.0075(10) -0.0031(10)
O63 0.0224(9) 0.0158(9) 0.0389(11) -0.0020(8) 0.0094(8) 0.0040(7)
B9 0.0148(13) 0.0133(12) 0.0164(12) -0.0029(10) 0.0066(10) -0.0012(10)
F9 0.0212(7) 0.0096(6) 0.0232(7) -0.0033(5) 0.0077(6) -0.0024(5)

loop_
_atom_type_symbol
_atom_type_description
_atom_type_scat_dispersion_real
_atom_type_scat_dispersion_imag
_atom_type_scat_source
C C 0.0033 0.0016 'International Tables Vol C Tables 4.2.6.8 and 6.1.1.4'
H H 0.0000 0.0000 'International Tables Vol C Tables 4.2.6.8 and 6.1.1.4'
B B 0.0013 0.0007 'International Tables Vol C Tables 4.2.6.8 and 6.1.1.4'
N N 0.0061 0.0033 'International Tables Vol C Tables 4.2.6.8 and 6.1.1.4'
O O 0.0106 0.0060 'International Tables Vol C Tables 4.2.6.8 and 6.1.1.4'
F F 0.0171 0.0103 'International Tables Vol C Tables 4.2.6.8 and 6.1.1.4'
Fe Fe 0.3463 0.8444 'International Tables Vol C Tables 4.2.6.8 and 6.1.1.4'

loop_
_geom_angle_atom_site_label_1
_geom_angle_atom_site_label_2
_geom_angle_atom_site_label_3
_geom_angle
_geom_angle_site_symmetry_1
_geom_angle_site_symmetry_3
_geom_angle_publ_flag
C61 Fe6 C62 92.92(10) . . ?
C61 Fe6 C63 91.15(10) . . ?
C62 Fe6 C63 98.93(10) . . ?
C61 Fe6 B2 78.90(10) . . ?
C62 Fe6 B2 155.91(10) . . ?
C63 Fe6 B2 103.81(10) . . ?
C61 Fe6 B3 79.71(10) . . ?
C62 Fe6 B3 103.92(10) . . ?
C63 Fe6 B3 155.72(10) . . ?
B2 Fe6 B3 52.53(10) . . ?
C61 Fe6 B9 123.91(10) . . ?
C62 Fe6 B9 143.13(10) . . ?
C63 Fe6 B9 83.34(10) . . ?
B2 Fe6 B9 49.28(10) . . ?
B3 Fe6 B9 83.29(10) . . ?
C61 Fe6 B7 125.53(10) . . ?
C62 Fe6 B7 83.36(10) . . ?
C63 Fe6 B7 143.22(10) . . ?
B2 Fe6 B7 83.19(10) . . ?
B3 Fe6 B7 49.46(9) . . ?
B9 Fe6 B7 74.14(9) . . ?
C61 Fe6 Fe10 178.35(8) . . ?
C62 Fe6 Fe10 88.74(8) . . ?
C63 Fe6 Fe10 88.59(7) . . ?
B2 Fe6 Fe10 99.57(7) . . ?
B3 Fe6 Fe10 99.90(7) . . ?
B9 Fe6 Fe10 54.44(7) . . ?
B7 Fe6 Fe10 54.66(7) . . ?
C61A Fe6A C63A 91.84(11) . . ?
C61A Fe6A C62A 91.64(11) . . ?
C63A Fe6A C62A 99.76(11) . . ?
C61A Fe6A B3A 79.53(10) . . ?
C63A Fe6A B3A 152.08(11) . . ?
C62A Fe6A B3A 106.93(10) . . ?
C61A Fe6A B2A 81.76(10) . . ?
C63A Fe6A B2A 100.22(11) . . ?
C62A Fe6A B2A 159.13(10) . . ?
B3A Fe6A B2A 52.48(10) . . ?
C61A Fe6A B7A 124.11(10) . . ?
C63A Fe6A B7A 143.88(10) . . ?
C62A Fe6A B7A 84.04(10) . . ?
B3A Fe6A B7A 49.64(10) . . ?
B2A Fe6A B7A 83.39(10) . . ?
C61A Fe6A B9A 127.50(10) . . ?
C63A Fe6A B9A 81.04(10) . . ?
C62A Fe6A B9A 140.86(10) . . ?
B3A Fe6A B9A 83.37(10) . . ?
B2A Fe6A B9A 49.40(10) . . ?
B7A Fe6A B9A 74.28(10) . . ?
C61A Fe6A Fe1A 178.09(8) . . ?
C63A Fe6A Fe1A 89.27(7) . . ?
C62A Fe6A Fe1A 86.64(7) . . ?
B3A Fe6A Fe1A 100.17(7) . . ?
B2A Fe6A Fe1A 99.57(7) . . ?
B7A Fe6A Fe1A 54.90(7) . . ?
B9A Fe6A Fe1A 54.23(7) . . ?
N10A Fe1A C12A 101.86(10) . . ?
N10A Fe1A C11A 98.79(10) . . ?
C12A Fe1A C11A 92.39(10) . . ?
N10A Fe1A B8A 169.23(10) . . ?
C12A Fe1A B8A 88.41(10) . . ?
C11A Fe1A B8A 83.83(10) . . ?
N10A Fe1A B9A 115.70(10) . . ?
C12A Fe1A B9A 142.34(10) . . ?
C11A Fe1A B9A 84.72(10) . . ?
B8A Fe1A B9A 53.94(10) . . ?
N10A Fe1A B7A 124.25(10) . . ?
C12A Fe1A B7A 82.80(10) . . ?
C11A Fe1A B7A 136.82(10) . . ?
B8A Fe1A B7A 53.27(10) . . ?
B9A Fe1A B7A 74.33(10) . . ?
N10A Fe1A Fe6A 85.69(7) . . ?
C12A Fe1A Fe6A 129.60(8) . . ?
C11A Fe1A Fe6A 136.15(7) . . ?
B8A Fe1A Fe6A 85.24(7) . . ?
B9A Fe1A Fe6A 55.12(7) . . ?
B7A Fe1A Fe6A 54.08(7) . . ?
N101 Fe10 C103 100.92(10) . . ?
N101 Fe10 C102 101.14(10) . . ?
C103 Fe10 C102 93.33(10) . . ?
N101 Fe10 B8 170.72(10) . . ?
C103 Fe10 B8 86.01(10) . . ?
C102 Fe10 B8 84.46(10) . . ?
N101 Fe10 B9 119.23(10) . . ?
C103 Fe10 B9 139.72(10) . . ?
C102 Fe10 B9 82.55(10) . . ?
B8 Fe10 B9 53.73(10) . . ?
N101 Fe10 B7 120.81(10) . . ?
C103 Fe10 B7 83.33(10) . . ?
C102 Fe10 B7 137.85(10) . . ?
B8 Fe10 B7 53.42(10) . . ?
B9 Fe10 B7 73.98(9) . . ?
N101 Fe10 Fe6 85.58(7) . . ?
C103 Fe10 Fe6 132.24(7) . . ?
C102 Fe10 Fe6 132.18(7) . . ?
B8 Fe10 Fe6 85.19(8) . . ?
B9 Fe10 Fe6 54.36(7) . . ?
B7 Fe10 Fe6 54.43(7) . . ?
O103 C103 Fe10 179.2(2) . . ?
O101 N101 Fe10 177.95(19) . . ?
O61 C61 Fe6 178.6(2) . . ?
B4 C1 B5 69.92(16) . . ?
B4 C1 B2 110.26(19) . . ?
B5 C1 B2 70.16(16) . . ?
B4 C1 B3 70.08(16) . . ?
B5 C1 B3 110.61(19) . . ?
B2 C1 B3 73.93(16) . . ?
C1 B5 B8 109.51(18) . . ?
C1 B5 B4 54.90(14) . . ?
B8 B5 B4 59.82(14) . . ?
C1 B5 B2 55.24(14) . . ?
B8 B5 B2 105.64(17) . . ?
B4 B5 B2 91.39(17) . . ?
C1 B5 B9 107.63(18) . . ?
B8 B5 B9 63.52(14) . . ?
B4 B5 B9 102.53(17) . . ?
B2 B5 B9 58.94(14) . . ?
C1 B3 B7 108.70(19) . . ?
C1 B3 B4 54.40(14) . . ?
B7 B3 B4 61.05(14) . . ?
C1 B3 B2 52.95(13) . . ?
B7 B3 B2 100.93(17) . . ?
B4 B3 B2 88.03(16) . . ?
C1 B3 Fe6 114.02(16) . . ?
B7 B3 Fe6 65.47(11) . . ?
B4 B3 Fe6 111.66(15) . . ?
B2 B3 Fe6 63.62(11) . . ?
C1 B4 B8 109.80(18) . . ?
C1 B4 B5 55.19(14) . . ?
B8 B4 B5 59.86(14) . . ?
C1 B4 B3 55.52(14) . . ?
B8 B4 B3 106.08(17) . . ?
B5 B4 B3 92.08(17) . . ?
C1 B4 B7 108.21(19) . . ?
B8 B4 B7 63.36(14) . . ?
B5 B4 B7 102.86(17) . . ?
B3 B4 B7 59.40(14) . . ?
C1 B2 B9 109.11(19) . . ?
C1 B2 B5 54.59(14) . . ?
B9 B2 B5 61.25(14) . . ?
C1 B2 B3 53.12(14) . . ?
B9 B2 B3 101.42(17) . . ?
B5 B2 B3 88.50(16) . . ?
C1 B2 Fe6 114.40(16) . . ?
B9 B2 Fe6 65.53(11) . . ?
B5 B2 Fe6 112.02(15) . . ?
B3 B2 Fe6 63.86(11) . . ?
F7 B7 B3 114.45(18) . . ?
F7 B7 B4 113.40(18) . . ?
B3 B7 B4 59.54(14) . . ?
F7 B7 B8 129.8(2) . . ?
B3 B7 B8 101.49(16) . . ?
B4 B7 B8 57.05(13) . . ?
F7 B7 Fe6 126.37(17) . . ?
B3 B7 Fe6 65.07(12) . . ?
B4 B7 Fe6 110.24(14) . . ?
B8 B7 Fe6 99.73(13) . . ?
F7 B7 Fe10 112.95(15) . . ?
B3 B7 Fe10 128.28(16) . . ?
B4 B7 Fe10 116.63(14) . . ?
B8 B7 Fe10 60.40(10) . . ?
Fe6 B7 Fe10 70.91(8) . . ?
F8 B8 B4 112.91(19) . . ?
F8 B8 B5 113.21(18) . . ?
B4 B8 B5 60.32(14) . . ?
F8 B8 B7 135.07(19) . . ?
B4 B8 B7 59.59(14) . . ?
B5 B8 B7 100.57(17) . . ?
F8 B8 B9 136.16(19) . . ?
B4 B8 B9 100.12(17) . . ?
B5 B8 B9 59.52(14) . . ?
B7 B8 B9 86.15(15) . . ?
F8 B8 Fe10 111.96(16) . . ?
B4 B8 Fe10 124.80(16) . . ?
B5 B8 Fe10 124.48(16) . . ?
B7 B8 Fe10 66.19(11) . . ?
B9 B8 Fe10 65.75(11) . . ?
F7A B7A B3A 114.55(19) . . ?
F7A B7A B4A 113.58(19) . . ?
B3A B7A B4A 59.81(14) . . ?
F7A B7A B8A 129.56(19) . . ?
B3A B7A B8A 101.62(17) . . ?
B4A B7A B8A 56.76(14) . . ?
F7A B7A Fe6A 126.05(18) . . ?
B3A B7A Fe6A 64.81(11) . . ?
B4A B7A Fe6A 110.36(15) . . ?
B8A B7A Fe6A 100.29(14) . . ?
F7A B7A Fe1A 113.12(16) . . ?
B3A B7A Fe1A 127.95(15) . . ?
B4A B7A Fe1A 116.27(15) . . ?
B8A B7A Fe1A 60.40(11) . . ?
Fe6A B7A Fe1A 71.02(8) . . ?
F8A B8A B4A 112.47(19) . . ?
F8A B8A B5A 113.56(19) . . ?
B4A B8A B5A 59.89(15) . . ?
F8A B8A B7A 134.83(19) . . ?
B4A B8A B7A 59.97(14) . . ?
B5A B8A B7A 100.27(17) . . ?
F8A B8A B9A 136.1(2) . . ?
B4A B8A B9A 100.27(17) . . ?
B5A B8A B9A 59.22(14) . . ?
B7A B8A B9A 86.55(15) . . ?
F8A B8A Fe1A 112.26(16) . . ?
B4A B8A Fe1A 125.23(17) . . ?
B5A B8A Fe1A 123.94(16) . . ?
B7A B8A Fe1A 66.33(12) . . ?
B9A B8A Fe1A 65.61(11) . . ?
B4A C1A B5A 69.52(17) . . ?
B4A C1A B3A 70.56(17) . . ?
B5A C1A B3A 110.47(19) . . ?
B4A C1A B2A 110.35(19) . . ?
B5A C1A B2A 70.41(17) . . ?
B3A C1A B2A 73.57(16) . . ?
O62A C62A Fe6A 177.8(2) . . ?
C1A B3A B7A 108.97(19) . . ?
C1A B3A B4A 54.25(14) . . ?
B7A B3A B4A 61.26(14) . . ?
C1A B3A B2A 53.24(14) . . ?
B7A B3A B2A 101.34(17) . . ?
B4A B3A B2A 88.16(17) . . ?
C1A B3A Fe6A 114.68(16) . . ?
B7A B3A Fe6A 65.55(12) . . ?
B4A B3A Fe6A 111.99(15) . . ?
B2A B3A Fe6A 64.02(11) . . ?
C1A B2A B9A 108.86(19) . . ?
C1A B2A B5A 54.41(14) . . ?
B9A B2A B5A 60.89(14) . . ?
C1A B2A B3A 53.19(14) . . ?
B9A B2A B3A 101.73(17) . . ?
B5A B2A B3A 88.38(16) . . ?
C1A B2A Fe6A 114.14(16) . . ?
B9A B2A Fe6A 66.33(12) . . ?
B5A B2A Fe6A 111.98(15) . . ?
B3A B2A Fe6A 63.50(11) . . ?
C1A B4A B8A 110.42(19) . . ?
C1A B4A B5A 55.36(15) . . ?
B8A B4A B5A 60.49(14) . . ?
C1A B4A B3A 55.19(15) . . ?
B8A B4A B3A 105.82(18) . . ?
B5A B4A B3A 91.84(17) . . ?
C1A B4A B7A 107.72(19) . . ?
B8A B4A B7A 63.27(15) . . ?
B5A B4A B7A 102.94(17) . . ?
B3A B4A B7A 58.93(14) . . ?
F9A B9A B2A 114.47(18) . . ?
F9A B9A B5A 114.67(19) . . ?
B2A B9A B5A 59.73(14) . . ?
F9A B9A B8A 131.66(19) . . ?
B2A B9A B8A 101.06(16) . . ?
B5A B9A B8A 57.12(13) . . ?
F9A B9A Fe1A 112.74(16) . . ?
B2A B9A Fe1A 127.63(16) . . ?
B5A B9A Fe1A 116.81(15) . . ?
B8A B9A Fe1A 60.46(10) . . ?
F9A B9A Fe6A 125.45(16) . . ?
B2A B9A Fe6A 64.27(12) . . ?
B5A B9A Fe6A 109.58(15) . . ?
B8A B9A Fe6A 98.66(13) . . ?
Fe1A B9A Fe6A 70.65(8) . . ?
O10A N10A Fe1A 177.57(19) . . ?
O63A C63A Fe6A 175.4(2) . . ?
O62 C62 Fe6 177.7(2) . . ?
O102 C102 Fe10 178.8(2) . . ?
O11A C11A Fe1A 178.2(2) . . ?
C1A B5A B4A 55.12(15) . . ?
C1A B5A B8A 109.4(2) . . ?
B4A B5A B8A 59.62(14) . . ?
C1A B5A B2A 55.18(15) . . ?
B4A B5A B2A 91.62(18) . . ?
B8A B5A B2A 105.59(18) . . ?
C1A B5A B9A 108.19(19) . . ?
B4A B5A B9A 103.18(18) . . ?
B8A B5A B9A 63.66(14) . . ?
B2A B5A B9A 59.38(14) . . ?
O12A C12A Fe1A 177.6(2) . . ?
O61A C61A Fe6A 179.9(3) . . ?
O63 C63 Fe6 177.5(2) . . ?
F9 B9 B2 114.15(18) . . ?
F9 B9 B5 113.88(18) . . ?
B2 B9 B5 59.81(14) . . ?
F9 B9 B8 130.71(19) . . ?
B2 B9 B8 101.41(17) . . ?
B5 B9 B8 56.96(13) . . ?
F9 B9 Fe6 125.30(17) . . ?
B2 B9 Fe6 65.20(11) . . ?
B5 B9 Fe6 110.71(15) . . ?
B8 B9 Fe6 99.75(13) . . ?
F9 B9 Fe10 112.49(16) . . ?
B2 B9 Fe10 128.72(15) . . ?
B5 B9 Fe10 116.79(15) . . ?
B8 B9 Fe10 60.51(10) . . ?
Fe6 B9 Fe10 71.20(8) . . ?

loop_
_geom_bond_atom_site_label_1
_geom_bond_atom_site_label_2
_geom_bond_distance
_geom_bond_site_symmetry_2
_geom_bond_publ_flag
Fe6 C61 1.794(3) . ?
Fe6 C62 1.820(2) . ?
Fe6 C63 1.823(2) . ?
Fe6 B2 2.178(3) . ?
Fe6 B3 2.182(3) . ?
Fe6 B9 2.183(3) . ?
Fe6 B7 2.189(3) . ?
Fe6 Fe10 2.5434(5) . ?
Fe6A C61A 1.793(2) . ?
Fe6A C63A 1.815(2) . ?
Fe6A C62A 1.823(3) . ?
Fe6A B3A 2.162(3) . ?
Fe6A B2A 2.171(3) . ?
Fe6A B7A 2.174(3) . ?
Fe6A B9A 2.208(3) . ?
Fe6A Fe1A 2.5389(4) . ?
Fe1A N10A 1.689(2) . ?
Fe1A C12A 1.832(2) . ?
Fe1A C11A 1.842(2) . ?
Fe1A B8A 2.085(3) . ?
Fe1A B9A 2.183(3) . ?
Fe1A B7A 2.197(3) . ?
Fe10 N101 1.680(2) . ?
Fe10 C103 1.848(3) . ?
Fe10 C102 1.852(2) . ?
Fe10 B8 2.086(3) . ?
Fe10 B9 2.185(3) . ?
Fe10 B7 2.195(2) . ?
C103 O103 1.121(3) . ?
N101 O101 1.159(2) . ?
O61 C61 1.135(3) . ?
C1 B4 1.584(3) . ?
C1 B5 1.589(3) . ?
C1 B2 1.602(3) . ?
C1 B3 1.606(3) . ?
F7 B7 1.379(3) . ?
F8 B8 1.370(3) . ?
B5 B8 1.810(4) . ?
B5 B4 1.818(4) . ?
B5 B2 1.834(4) . ?
B5 B9 1.861(4) . ?
B3 B7 1.829(4) . ?
B3 B4 1.831(4) . ?
B3 B2 1.929(4) . ?
B4 B8 1.809(4) . ?
B4 B7 1.859(3) . ?
B2 B9 1.818(4) . ?
B7 B8 1.927(4) . ?
B8 B9 1.933(4) . ?
B7A F7A 1.371(3) . ?
B7A B3A 1.820(4) . ?
B7A B4A 1.863(4) . ?
B7A B8A 1.922(4) . ?
F8A B8A 1.372(3) . ?
B8A B4A 1.800(4) . ?
B8A B5A 1.816(4) . ?
B8A B9A 1.938(4) . ?
C1A B4A 1.581(3) . ?
C1A B5A 1.585(4) . ?
C1A B3A 1.599(4) . ?
C1A B2A 1.600(3) . ?
C62A O62A 1.129(3) . ?
B3A B4A 1.837(4) . ?
B3A B2A 1.916(4) . ?
B2A B9A 1.830(4) . ?
B2A B5A 1.837(4) . ?
B4A B5A 1.805(4) . ?
B9A F9A 1.364(3) . ?
B9A B5A 1.858(4) . ?
N10A O10A 1.159(3) . ?
O63A C63A 1.130(3) . ?
C62 O62 1.134(3) . ?
O102 C102 1.130(3) . ?
C11A O11A 1.129(3) . ?
C12A O12A 1.134(3) . ?
O61A C61A 1.135(3) . ?
C63 O63 1.132(3) . ?
B9 F9 1.376(3) . ?
